data_7107945
loop_
_publ_author_name
'Lin Jiang'
'Ross Zaenglein'
'James Engle'
'Chris Mittal'
'Christopher Hartley'
'Christopher Ziegler'
'Hong Wang'

_publ_section_title
;
 Water-soluble ionic benzoporphyrins
;
_journal_name_full Chem.Commun.
_journal_page_first 6927
_journal_paper_doi 10.1039/c2cc31057k
_journal_volume 48
_journal_year 2012
_chemical_formula_sum 'C149.5 H121.5 N19.5 Ni'
_chemical_formula_weight 2249.87
_chemical_name_systematic
;
?
;
_space_group_IT_number 2
_symmetry_cell_setting triclinic
_symmetry_space_group_name_Hall '-P 1'
_symmetry_space_group_name_H-M 'P -1'
_atom_sites_solution_hydrogens geom
_atom_sites_solution_primary direct
_atom_sites_solution_secondary difmap
_audit_creation_method SHELXL-97
_cell_angle_alpha 97.683(2)
_cell_angle_beta 101.995(2)
_cell_angle_gamma 96.078(2)
_cell_formula_units_Z 2
_cell_length_a 12.6976(4)
_cell_length_b 21.9195(5)
_cell_length_c 22.0585(5)
_cell_measurement_reflns_used 9321
_cell_measurement_temperature 100(2)
_cell_measurement_theta_max 65.52
_cell_measurement_theta_min 5.83
_cell_volume 5894.6(3)
_computing_cell_refinement 'Bruker SAINT'
_computing_data_collection 'Bruker APEX2'
_computing_data_reduction 'Bruker SAINT'
_computing_molecular_graphics 'Bruker SHELXTL'
_computing_publication_material 'Bruker SHELXTL'
_computing_structure_refinement 'SHELXL-97 (Sheldrick, 2008)'
_computing_structure_solution 'SHELXS-97 (Sheldrick, 2008)'
_diffrn_ambient_temperature 100(2)
_diffrn_measured_fraction_theta_full 0.963
_diffrn_measured_fraction_theta_max 0.963
_diffrn_measurement_device_type 'Bruker APEX-II CCD'
_diffrn_measurement_method '\f and \w scans'
_diffrn_radiation_monochromator graphite
_diffrn_radiation_source 'fine-focus sealed tube'
_diffrn_radiation_type CuK\a
_diffrn_radiation_wavelength 1.54178
_diffrn_reflns_av_R_equivalents 0.0479
_diffrn_reflns_av_sigmaI/netI 0.0491
_diffrn_reflns_limit_h_max 14
_diffrn_reflns_limit_h_min -11
_diffrn_reflns_limit_k_max 24
_diffrn_reflns_limit_k_min -24
_diffrn_reflns_limit_l_max 25
_diffrn_reflns_limit_l_min -25
_diffrn_reflns_number 60475
_diffrn_reflns_theta_full 61.00
_diffrn_reflns_theta_max 61.00
_diffrn_reflns_theta_min 5.19
_exptl_absorpt_coefficient_mu 0.735
_exptl_absorpt_correction_T_max 0.9112
_exptl_absorpt_correction_T_min 0.8157
_exptl_absorpt_correction_type multi-scan
_exptl_absorpt_process_details 'SADABS; [Sheldrick, G. M. (2004)]'
_exptl_crystal_colour purple
_exptl_crystal_density_diffrn 1.268
_exptl_crystal_density_meas ?
_exptl_crystal_density_method 'not measured'
_exptl_crystal_description plate
_exptl_crystal_F_000 2366
_exptl_crystal_size_max 0.29
_exptl_crystal_size_mid 0.13
_exptl_crystal_size_min 0.13
_platon_squeeze_details
;
;
_refine_diff_density_max 0.831
_refine_diff_density_min -0.584
_refine_diff_density_rms 0.080
_refine_ls_extinction_method none
_refine_ls_goodness_of_fit_ref 1.125
_refine_ls_hydrogen_treatment constr
_refine_ls_matrix_type full
_refine_ls_number_parameters 1512
_refine_ls_number_reflns 17351
_refine_ls_number_restraints 3
_refine_ls_restrained_S_all 1.129
_refine_ls_R_factor_all 0.1001
_refine_ls_R_factor_gt 0.0787
_refine_ls_shift/su_max 0.001
_refine_ls_shift/su_mean 0.000
_refine_ls_structure_factor_coef Fsqd
_refine_ls_weighting_details 'calc w=1/[\s^2^(Fo^2^)+(0.2000P)^2^+0.0000P] where P=(Fo^2^+2Fc^2^)/3'
_refine_ls_weighting_scheme calc
_refine_ls_wR_factor_gt 0.2499
_refine_ls_wR_factor_ref 0.2723
_reflns_number_gt 12877
_reflns_number_total 17351
_reflns_threshold_expression >2sigma(I)
_cod_data_source_file c2cc31057k.txt
_cod_data_source_block p1bar
_cod_depositor_comments
;
The following automatic conversions were performed:

'_exptl_crystal_density_meas' value 'not measured' was changed to '?'
- the value is perceived as not measured.

Automatic conversion script
Id: cif_fix_values 3008 2015-01-20 13:52:24Z robertas 
;
_cod_original_sg_symbol_H-M P-1
_cod_original_formula_sum 'C149.50 H121.50 N19.50 Ni'
_cod_database_code 7107945

loop_
_symmetry_equiv_pos_as_xyz
'x, y, z'
'-x, -y, -z'

loop_
_atom_site_label
_atom_site_type_symbol
_atom_site_fract_x
_atom_site_fract_y
_atom_site_fract_z
_atom_site_U_iso_or_equiv
_atom_site_adp_type
_atom_site_occupancy
_atom_site_symmetry_multiplicity
_atom_site_calc_flag
_atom_site_refinement_flags
C1 C 0.4205(3) 0.21899(15) 0.40973(15) 0.0330(9) Uani 1 1 d .
C2 C 0.4008(3) 0.25516(16) 0.46584(16) 0.0343(9) Uani 1 1 d .
C3 C 0.4066(3) 0.24339(17) 0.52747(15) 0.0350(9) Uani 1 1 d .
H3 H 0.4244 0.2046 0.5381 0.042 Uiso 1 1 calc R
C4 C 0.3864(3) 0.28781(17) 0.57253(16) 0.0373(9) Uani 1 1 d .
C5 C 0.3879(4) 0.27056(16) 0.63585(16) 0.0398(10) Uani 1 1 d .
C6 C 0.4691(4) 0.23880(17) 0.66357(16) 0.0415(10) Uani 1 1 d .
H6 H 0.5252 0.2287 0.6430 0.050 Uiso 1 1 calc R
C7 C 0.4669(4) 0.22188(18) 0.72199(18) 0.0468(11) Uani 1 1 d .
H7 H 0.5224 0.1995 0.7399 0.056 Uiso 1 1 calc R
C8 C 0.3172(4) 0.2659(2) 0.7277(2) 0.0555(12) Uani 1 1 d .
H8 H 0.2641 0.2767 0.7503 0.067 Uiso 1 1 calc R
C9 C 0.3102(4) 0.2838(2) 0.6692(2) 0.0510(11) Uani 1 1 d .
H9 H 0.2524 0.3051 0.6523 0.061 Uiso 1 1 calc R
C10 C 0.3629(3) 0.34637(17) 0.55676(16) 0.0385(9) Uani 1 1 d .
C11 C 0.3588(3) 0.40039(17) 0.60491(16) 0.0392(9) Uani 1 1 d .
C12 C 0.4387(4) 0.41691(17) 0.66021(16) 0.0399(9) Uani 1 1 d .
H12 H 0.4953 0.3922 0.6694 0.048 Uiso 1 1 calc R
C13 C 0.4352(4) 0.46969(19) 0.70180(17) 0.0479(11) Uani 1 1 d .
H13 H 0.4909 0.4799 0.7391 0.058 Uiso 1 1 calc R
C14 C 0.2824(4) 0.4911(2) 0.6391(2) 0.0538(12) Uani 1 1 d .
H14 H 0.2269 0.5167 0.6312 0.065 Uiso 1 1 calc R
C15 C 0.2800(4) 0.43973(19) 0.59475(18) 0.0465(11) Uani 1 1 d .
H15 H 0.2245 0.4313 0.5573 0.056 Uiso 1 1 calc R
C16 C 0.3498(3) 0.35636(16) 0.49489(15) 0.0336(9) Uani 1 1 d .
H16 H 0.3293 0.3945 0.4838 0.040 Uiso 1 1 calc R
C17 C 0.3668(3) 0.30997(15) 0.44865(16) 0.0322(8) Uani 1 1 d .
C18 C 0.3595(3) 0.30508(16) 0.38080(15) 0.0314(8) Uani 1 1 d .
C19 C 0.3309(3) 0.34986(15) 0.34319(15) 0.0302(8) Uani 1 1 d .
C20 C 0.3188(3) 0.41294(15) 0.37616(14) 0.0315(9) Uani 1 1 d .
C21 C 0.4082(3) 0.45706(17) 0.40232(15) 0.0374(9) Uani 1 1 d .
H21 H 0.4791 0.4483 0.4002 0.045 Uiso 1 1 calc R
C22 C 0.3928(4) 0.51576(17) 0.43244(17) 0.0458(11) Uani 1 1 d .
H22 H 0.4544 0.5461 0.4507 0.055 Uiso 1 1 calc R
C23 C 0.2898(4) 0.53009(19) 0.43596(19) 0.0475(11) Uani 1 1 d .
C24 C 0.2030(4) 0.48436(18) 0.41018(18) 0.0465(10) Uani 1 1 d .
H24 H 0.1320 0.4923 0.4131 0.056 Uiso 1 1 calc R
C25 C 0.2164(4) 0.42746(17) 0.38031(16) 0.0393(10) Uani 1 1 d .
H25 H 0.1544 0.3974 0.3621 0.047 Uiso 1 1 calc R
C26 C 0.2705(5) 0.5931(2) 0.4657(2) 0.0697(15) Uani 1 1 d .
H26 H 0.1909 0.5910 0.4640 0.084 Uiso 1 1 calc R
C27 C 0.3284(7) 0.6113(3) 0.5325(2) 0.097(2) Uani 1 1 d .
H27A H 0.3131 0.5776 0.5558 0.145 Uiso 1 1 calc R
H27B H 0.3036 0.6490 0.5505 0.145 Uiso 1 1 calc R
H27C H 0.4068 0.6193 0.5353 0.145 Uiso 1 1 calc R
C28 C 0.2998(10) 0.6419(3) 0.4303(3) 0.139(4) Uani 1 1 d .
H28A H 0.2854 0.6819 0.4502 0.209 Uiso 1 1 calc R
H28B H 0.2564 0.6321 0.3871 0.209 Uiso 1 1 calc R
H28C H 0.3772 0.6442 0.4300 0.209 Uiso 1 1 calc R
C29 C 0.3084(3) 0.34178(15) 0.27696(15) 0.0300(8) Uani 1 1 d .
C30 C 0.2828(3) 0.38934(15) 0.23756(15) 0.0312(8) Uani 1 1 d .
C31 C 0.2863(3) 0.45348(15) 0.24920(15) 0.0317(8) Uani 1 1 d .
H31 H 0.3040 0.4745 0.2913 0.038 Uiso 1 1 calc R
C32 C 0.2643(3) 0.48740(16) 0.20005(16) 0.0338(9) Uani 1 1 d .
C33 C 0.2756(3) 0.55609(16) 0.21409(15) 0.0364(9) Uani 1 1 d .
C34 C 0.2227(4) 0.58620(18) 0.25552(18) 0.0462(10) Uani 1 1 d .
H34 H 0.1782 0.5631 0.2765 0.055 Uiso 1 1 calc R
C35 C 0.2356(4) 0.6504(2) 0.2659(2) 0.0552(12) Uani 1 1 d .
H35 H 0.1967 0.6700 0.2936 0.066 Uiso 1 1 calc R
C36 C 0.3500(4) 0.65748(19) 0.2015(2) 0.0551(12) Uani 1 1 d .
H36 H 0.3962 0.6822 0.1828 0.066 Uiso 1 1 calc R
C37 C 0.3414(4) 0.59387(17) 0.18671(18) 0.0438(10) Uani 1 1 d .
H37 H 0.3800 0.5758 0.1580 0.053 Uiso 1 1 calc R
C38 C 0.2367(3) 0.45535(16) 0.13665(15) 0.0321(8) Uani 1 1 d .
C39 C 0.2076(3) 0.48754(16) 0.08145(16) 0.0373(9) Uani 1 1 d .
C40 C 0.1346(3) 0.53001(17) 0.07777(17) 0.0399(10) Uani 1 1 d .
H40 H 0.1032 0.5417 0.1123 0.048 Uiso 1 1 calc R
C41 C 0.1073(4) 0.55558(18) 0.02309(18) 0.0478(11) Uani 1 1 d .
H41 H 0.0566 0.5845 0.0216 0.057 Uiso 1 1 calc R
C42 C 0.2172(4) 0.5007(2) -0.02352(18) 0.0495(11) Uani 1 1 d .
H42 H 0.2468 0.4898 -0.0590 0.059 Uiso 1 1 calc R
C43 C 0.2495(4) 0.47230(19) 0.02828(18) 0.0452(10) Uani 1 1 d .
H43 H 0.2993 0.4429 0.0278 0.054 Uiso 1 1 calc R
C44 C 0.2314(3) 0.39183(16) 0.12576(15) 0.0335(9) Uani 1 1 d .
H44 H 0.2117 0.3704 0.0838 0.040 Uiso 1 1 calc R
C45 C 0.2543(3) 0.35810(16) 0.17497(15) 0.0331(9) Uani 1 1 d .
C46 C 0.2620(3) 0.29232(15) 0.17787(15) 0.0323(9) Uani 1 1 d .
C47 C 0.2325(3) 0.24333(16) 0.12665(15) 0.0341(9) Uani 1 1 d .
C48 C 0.1669(3) 0.25796(15) 0.06619(16) 0.0375(10) Uani 1 1 d .
C49 C 0.0607(4) 0.26709(17) 0.06124(18) 0.0449(11) Uani 1 1 d .
H49 H 0.0284 0.2638 0.0960 0.054 Uiso 1 1 calc R
C50 C -0.0014(4) 0.2812(2) 0.0059(2) 0.0586(13) Uani 1 1 d .
H50 H -0.0753 0.2868 0.0035 0.070 Uiso 1 1 calc R
C51 C 0.0432(5) 0.2872(2) -0.0450(2) 0.0600(14) Uani 1 1 d .
C52 C 0.1515(5) 0.27843(19) -0.04041(18) 0.0566(14) Uani 1 1 d .
H52 H 0.1838 0.2827 -0.0750 0.068 Uiso 1 1 calc R
C53 C 0.2142(4) 0.26312(17) 0.01526(16) 0.0445(11) Uani 1 1 d .
H53 H 0.2876 0.2565 0.0177 0.053 Uiso 1 1 calc R
C54 C -0.0242(6) 0.3022(3) -0.1049(2) 0.090(2) Uani 1 1 d D
H54 H -0.0868 0.3203 -0.0920 0.108 Uiso 1 1 calc R
C55 C 0.0328(5) 0.3529(3) -0.1309(2) 0.0702(15) Uani 1 1 d .
H55A H 0.0974 0.3391 -0.1431 0.105 Uiso 1 1 calc R
H55B H 0.0546 0.3902 -0.0988 0.105 Uiso 1 1 calc R
H55C H -0.0165 0.3626 -0.1678 0.105 Uiso 1 1 calc R
C56 C -0.0722(7) 0.2488(3) -0.1496(3) 0.115(3) Uani 1 1 d D
H56A H -0.1231 0.2609 -0.1844 0.172 Uiso 1 1 calc R
H56B H -0.1115 0.2192 -0.1297 0.172 Uiso 1 1 calc R
H56C H -0.0154 0.2294 -0.1657 0.172 Uiso 1 1 calc R
C57 C 0.2577(3) 0.18252(15) 0.12662(15) 0.0318(8) Uani 1 1 d .
C58 C 0.2226(3) 0.13115(15) 0.07387(15) 0.0309(8) Uani 1 1 d .
C59 C 0.1438(3) 0.12131(16) 0.01726(15) 0.0329(9) Uani 1 1 d .
H59 H 0.1010 0.1530 0.0067 0.040 Uiso 1 1 calc R
C60 C 0.1280(3) 0.06483(16) -0.02375(15) 0.0322(8) Uani 1 1 d .
C61 C 0.0407(3) 0.05538(16) -0.08152(14) 0.0319(8) Uani 1 1 d .
C62 C 0.0198(4) 0.10188(18) -0.11717(16) 0.0425(10) Uani 1 1 d .
H62 H 0.0633 0.1414 -0.1052 0.051 Uiso 1 1 calc R
C63 C -0.0643(4) 0.0910(2) -0.17031(17) 0.0477(11) Uani 1 1 d .
H63 H -0.0771 0.1243 -0.1932 0.057 Uiso 1 1 calc R
C64 C -0.1078(3) -0.0080(2) -0.15699(17) 0.0430(10) Uani 1 1 d .
H64 H -0.1515 -0.0474 -0.1710 0.052 Uiso 1 1 calc R
C65 C -0.0278(3) -0.00136(18) -0.10278(16) 0.0373(9) Uani 1 1 d .
H65 H -0.0192 -0.0350 -0.0799 0.045 Uiso 1 1 calc R
C66 C 0.1929(3) 0.01842(16) -0.00755(16) 0.0333(9) Uani 1 1 d .
C67 C 0.1900(3) -0.04103(17) -0.04943(17) 0.0366(9) Uani 1 1 d .
C68 C 0.1769(3) -0.09836(18) -0.02753(19) 0.0441(10) Uani 1 1 d .
H68 H 0.1647 -0.0997 0.0133 0.053 Uiso 1 1 calc R
C69 C 0.1821(4) -0.15228(19) -0.0661(2) 0.0507(11) Uani 1 1 d .
H69 H 0.1716 -0.1906 -0.0510 0.061 Uiso 1 1 calc R
C70 C 0.2157(4) -0.1004(2) -0.1439(2) 0.0511(11) Uani 1 1 d .
H70 H 0.2318 -0.1009 -0.1841 0.061 Uiso 1 1 calc R
C71 C 0.2089(3) -0.0423(2) -0.10909(18) 0.0444(10) Uani 1 1 d .
H71 H 0.2171 -0.0051 -0.1264 0.053 Uiso 1 1 calc R
C72 C 0.2671(3) 0.02735(16) 0.04985(15) 0.0324(8) Uani 1 1 d .
H72 H 0.3074 -0.0051 0.0614 0.039 Uiso 1 1 calc R
C73 C 0.2828(3) 0.08341(15) 0.09058(15) 0.0306(8) Uani 1 1 d .
C74 C 0.3495(3) 0.10577(15) 0.15458(15) 0.0295(8) Uani 1 1 d .
C75 C 0.4205(3) 0.07279(15) 0.18938(15) 0.0306(8) Uani 1 1 d .
C76 C 0.4455(3) 0.01310(16) 0.15602(15) 0.0322(9) Uani 1 1 d .
C77 C 0.3970(3) -0.04369(16) 0.16589(16) 0.0342(9) Uani 1 1 d .
H77 H 0.3534 -0.0449 0.1960 0.041 Uiso 1 1 calc R
C78 C 0.4128(3) -0.09852(17) 0.13139(16) 0.0390(10) Uani 1 1 d .
H78 H 0.3791 -0.1370 0.1383 0.047 Uiso 1 1 calc R
C79 C 0.4766(3) -0.09879(17) 0.08700(16) 0.0378(9) Uani 1 1 d .
C80 C 0.5256(3) -0.04187(17) 0.07874(16) 0.0362(9) Uani 1 1 d .
H80 H 0.5705 -0.0405 0.0493 0.043 Uiso 1 1 calc R
C81 C 0.5100(3) 0.01369(16) 0.11320(15) 0.0326(9) Uani 1 1 d .
H81 H 0.5444 0.0522 0.1068 0.039 Uiso 1 1 calc R
C82 C 0.4901(4) -0.15965(18) 0.04993(17) 0.0434(10) Uani 1 1 d .
H82 H 0.4253 -0.1902 0.0491 0.052 Uiso 1 1 calc R
C83 C 0.4925(4) -0.1547(2) -0.01904(18) 0.0529(12) Uani 1 1 d .
H83A H 0.4276 -0.1379 -0.0387 0.079 Uiso 1 1 calc R
H83B H 0.4938 -0.1960 -0.0420 0.079 Uiso 1 1 calc R
H83C H 0.5577 -0.1270 -0.0202 0.079 Uiso 1 1 calc R
C84 C 0.5878(5) -0.1848(2) 0.0815(2) 0.0616(14) Uani 1 1 d .
H84A H 0.6532 -0.1560 0.0830 0.092 Uiso 1 1 calc R
H84B H 0.5921 -0.2253 0.0580 0.092 Uiso 1 1 calc R
H84C H 0.5823 -0.1896 0.1243 0.092 Uiso 1 1 calc R
C85 C 0.4708(3) 0.08929(15) 0.25401(15) 0.0306(8) Uani 1 1 d .
C86 C 0.5520(3) 0.05767(16) 0.28902(15) 0.0322(8) Uani 1 1 d .
C87 C 0.6191(3) 0.01517(16) 0.27220(16) 0.0327(8) Uani 1 1 d .
H87 H 0.6130 0.0000 0.2290 0.039 Uiso 1 1 calc R
C88 C 0.6949(3) -0.00543(16) 0.31711(17) 0.0365(9) Uani 1 1 d .
C89 C 0.7690(3) -0.04738(16) 0.29592(16) 0.0350(9) Uani 1 1 d .
C90 C 0.7299(3) -0.09827(17) 0.24805(17) 0.0395(9) Uani 1 1 d .
H90 H 0.6550 -0.1064 0.2278 0.047 Uiso 1 1 calc R
C91 C 0.8018(4) -0.13665(19) 0.23049(19) 0.0448(10) Uani 1 1 d .
H91 H 0.7733 -0.1714 0.1985 0.054 Uiso 1 1 calc R
C92 C 0.9449(4) -0.07816(18) 0.30043(19) 0.0443(10) Uani 1 1 d .
H92 H 1.0208 -0.0703 0.3185 0.053 Uiso 1 1 calc R
C93 C 0.8808(3) -0.03790(18) 0.32192(17) 0.0398(9) Uani 1 1 d .
H93 H 0.9120 -0.0037 0.3542 0.048 Uiso 1 1 calc R
C94 C 0.6995(3) 0.01559(18) 0.38145(16) 0.0390(9) Uani 1 1 d .
C95 C 0.7682(4) -0.0093(2) 0.43318(18) 0.0515(12) Uani 1 1 d .
C96 C 0.7677(4) -0.0727(3) 0.4338(2) 0.0631(14) Uani 1 1 d .
H96 H 0.7270 -0.1021 0.3991 0.076 Uiso 1 1 calc R
C97 C 0.8273(6) -0.0921(3) 0.4857(3) 0.088(2) Uani 1 1 d .
H97 H 0.8235 -0.1355 0.4863 0.105 Uiso 1 1 calc R
C98 C 0.8927(6) 0.0069(4) 0.5338(2) 0.102(3) Uani 1 1 d .
H98 H 0.9379 0.0351 0.5680 0.122 Uiso 1 1 calc R
C99 C 0.8331(4) 0.0307(3) 0.48541(19) 0.0713(17) Uani 1 1 d .
H99 H 0.8360 0.0744 0.4874 0.086 Uiso 1 1 calc R
C100 C 0.6375(3) 0.05993(17) 0.39855(16) 0.0401(10) Uani 1 1 d .
H100 H 0.6446 0.0754 0.4418 0.048 Uiso 1 1 calc R
C101 C 0.5638(3) 0.08267(16) 0.35307(16) 0.0348(9) Uani 1 1 d .
C102 C 0.4921(3) 0.13045(15) 0.35435(15) 0.0331(9) Uani 1 1 d .
C103 C 0.4743(3) 0.16639(16) 0.40833(15) 0.0344(9) Uani 1 1 d .
C104 C 0.5236(3) 0.14817(17) 0.47021(16) 0.0375(9) Uani 1 1 d .
C105 C 0.6200(4) 0.18106(18) 0.50720(16) 0.0424(10) Uani 1 1 d .
H105 H 0.6554 0.2148 0.4927 0.051 Uiso 1 1 calc R
C106 C 0.6658(4) 0.1655(2) 0.56527(18) 0.0527(12) Uani 1 1 d .
H106 H 0.7317 0.1889 0.5898 0.063 Uiso 1 1 calc R
C107 C 0.6161(5) 0.11608(19) 0.58783(18) 0.0597(14) Uani 1 1 d .
C108 C 0.5202(4) 0.08319(18) 0.55035(18) 0.0543(13) Uani 1 1 d .
H108 H 0.4850 0.0491 0.5644 0.065 Uiso 1 1 calc R
C109 C 0.4745(4) 0.09898(17) 0.49267(16) 0.0411(10) Uani 1 1 d .
H109 H 0.4085 0.0757 0.4682 0.049 Uiso 1 1 calc R
C110 C 0.6578(7) 0.0985(2) 0.6517(2) 0.103(3) Uani 1 1 d D
H110 H 0.5901 0.0921 0.6678 0.124 Uiso 1 1 calc R
C111 C 0.6931(4) 0.0350(2) 0.64735(19) 0.0574(13) Uani 1 1 d .
H11A H 0.7504 0.0336 0.6237 0.086 Uiso 1 1 calc R
H11B H 0.6309 0.0037 0.6258 0.086 Uiso 1 1 calc R
H11C H 0.7210 0.0261 0.6897 0.086 Uiso 1 1 calc R
C112 C 0.7249(6) 0.1450(2) 0.6986(2) 0.089(2) Uani 1 1 d D
H12A H 0.7465 0.1277 0.7374 0.134 Uiso 1 1 calc R
H12B H 0.6848 0.1799 0.7066 0.134 Uiso 1 1 calc R
H12C H 0.7899 0.1595 0.6844 0.134 Uiso 1 1 calc R
C113 C 0.5778(3) 0.30123(17) 0.30086(17) 0.0405(10) Uani 1 1 d .
H113 H 0.5417 0.3210 0.3301 0.049 Uiso 1 1 calc R
C114 C 0.6819(4) 0.3251(2) 0.3027(2) 0.0508(11) Uani 1 1 d .
H114 H 0.7165 0.3609 0.3321 0.061 Uiso 1 1 calc R
C115 C 0.7373(4) 0.2965(2) 0.2612(2) 0.0547(12) Uani 1 1 d .
H115 H 0.8109 0.3114 0.2625 0.066 Uiso 1 1 calc R
C116 C 0.6825(4) 0.24597(19) 0.2184(2) 0.0522(12) Uani 1 1 d .
H116 H 0.7171 0.2255 0.1887 0.063 Uiso 1 1 calc R
C117 C 0.5760(4) 0.22541(18) 0.21917(18) 0.0435(10) Uani 1 1 d .
H117 H 0.5383 0.1909 0.1890 0.052 Uiso 1 1 calc R
C118 C 0.1160(3) 0.18653(19) 0.25130(18) 0.0452(11) Uani 1 1 d .
H118 H 0.1214 0.2237 0.2337 0.054 Uiso 1 1 calc R
C119 C 0.0138(4) 0.1580(2) 0.2512(2) 0.0567(13) Uani 1 1 d .
H119 H -0.0496 0.1749 0.2340 0.068 Uiso 1 1 calc R
C120 C 0.0067(4) 0.1041(2) 0.2770(2) 0.0562(13) Uani 1 1 d .
H120 H -0.0623 0.0818 0.2759 0.067 Uiso 1 1 calc R
C121 C 0.0991(4) 0.0833(2) 0.3039(2) 0.0533(12) Uani 1 1 d .
H121 H 0.0957 0.0477 0.3240 0.064 Uiso 1 1 calc R
C122 C 0.1972(4) 0.11400(18) 0.30181(19) 0.0448(10) Uani 1 1 d .
H122 H 0.2611 0.0985 0.3206 0.054 Uiso 1 1 calc R
C123 C 0.0017(7) 0.2366(5) 0.6394(5) 0.125(3) Uani 1 1 d .
H123 H -0.0090 0.1936 0.6422 0.150 Uiso 1 1 calc R
C124 C -0.0095(9) 0.2588(6) 0.5822(4) 0.150(4) Uani 1 1 d .
H124 H -0.0225 0.2308 0.5439 0.180 Uiso 1 1 calc R
C125 C -0.0013(8) 0.3213(5) 0.5825(4) 0.129(3) Uani 1 1 d .
H125 H -0.0170 0.3372 0.5441 0.154 Uiso 1 1 calc R
C126 C 0.0280(6) 0.3592(4) 0.6357(3) 0.102(2) Uani 1 1 d .
H126 H 0.0385 0.4023 0.6330 0.123 Uiso 1 1 calc R
C127 C 0.0440(6) 0.3457(4) 0.6897(3) 0.093(2) Uani 1 1 d .
H127 H 0.0643 0.3770 0.7258 0.111 Uiso 1 1 calc R
C128 C 0.5123(5) 0.6590(2) 0.8917(2) 0.0588(12) Uani 1 1 d .
H128 H 0.5847 0.6701 0.8878 0.071 Uiso 1 1 calc R
C129 C 0.4396(6) 0.6259(2) 0.8408(2) 0.0777(18) Uani 1 1 d .
H129 H 0.4606 0.6124 0.8028 0.093 Uiso 1 1 calc R
C130 C 0.3320(6) 0.6123(3) 0.8468(3) 0.090(2) Uani 1 1 d .
H130 H 0.2776 0.5904 0.8122 0.108 Uiso 1 1 calc R
C131 C 0.3067(5) 0.6306(3) 0.9017(4) 0.092(2) Uani 1 1 d .
H131 H 0.2344 0.6217 0.9067 0.110 Uiso 1 1 calc R
C132 C 0.3855(5) 0.6618(3) 0.9498(3) 0.0797(16) Uani 1 1 d .
H132 H 0.3666 0.6740 0.9887 0.096 Uiso 1 1 calc R
C133 C 1.0498(6) 0.2746(3) 0.4188(3) 0.097(2) Uani 1 1 d .
H133 H 1.1105 0.3052 0.4220 0.117 Uiso 1 1 calc R
C134 C 1.0663(5) 0.2156(3) 0.4222(3) 0.0827(18) Uani 1 1 d .
H134 H 1.1383 0.2054 0.4291 0.099 Uiso 1 1 calc R
C135 C 0.9815(6) 0.1702(3) 0.4159(3) 0.0797(17) Uani 1 1 d .
H135 H 0.9935 0.1284 0.4177 0.096 Uiso 1 1 calc R
C136 C 0.8790(6) 0.1856(3) 0.4068(3) 0.0845(18) Uani 1 1 d .
H136 H 0.8185 0.1546 0.4022 0.101 Uiso 1 1 calc R
C137 C 0.8640(6) 0.2454(3) 0.4044(3) 0.096(2) Uani 1 1 d .
H137 H 0.7917 0.2551 0.3979 0.115 Uiso 1 1 calc R
C138 C 0.9775(5) 0.4231(4) 0.1702(3) 0.0828(18) Uani 1 1 d .
H138 H 0.9854 0.4097 0.1288 0.099 Uiso 1 1 calc R
C139 C 0.9958(6) 0.3861(4) 0.2130(6) 0.141(4) Uani 1 1 d .
H139 H 1.0236 0.3482 0.2042 0.169 Uiso 1 1 calc R
C140 C 0.9735(9) 0.4041(8) 0.2700(7) 0.207(10) Uani 1 1 d D
H140 H 0.9758 0.3752 0.2987 0.248 Uiso 1 1 calc R
C141 C 0.9506(10) 0.4555(9) 0.2857(4) 0.187(9) Uani 1 1 d D
H141 H 0.9464 0.4684 0.3279 0.225 Uiso 1 1 calc R
C142 C 0.9322(7) 0.4925(6) 0.2448(5) 0.161(5) Uani 1 1 d .
H142 H 0.9065 0.5305 0.2568 0.193 Uiso 1 1 calc R
C143 C 0.6050(5) 0.6265(3) 0.0831(3) 0.0763(16) Uani 1 1 d .
H143 H 0.5901 0.6572 0.0572 0.092 Uiso 1 1 calc R
C144 C 0.6883(5) 0.6409(2) 0.1323(2) 0.0716(16) Uani 1 1 d .
H144 H 0.7362 0.6788 0.1396 0.086 Uiso 1 1 calc R
C145 C 0.7010(6) 0.5986(3) 0.1715(3) 0.090(2) Uani 1 1 d .
H145 H 0.7569 0.6084 0.2087 0.107 Uiso 1 1 calc R
C146 C 0.6372(5) 0.5425(3) 0.1598(3) 0.0757(16) Uani 1 1 d .
H146 H 0.6484 0.5135 0.1881 0.091 Uiso 1 1 calc R
C147 C 0.5561(5) 0.5286(3) 0.1060(3) 0.0735(15) Uani 1 1 d .
H147 H 0.5120 0.4893 0.0963 0.088 Uiso 1 1 calc R
N1 N 0.3889(3) 0.24907(13) 0.35984(12) 0.0320(7) Uani 1 1 d .
N2 N 0.3004(3) 0.28574(12) 0.23890(12) 0.0314(7) Uani 1 1 d .
N3 N 0.3283(3) 0.16421(12) 0.17405(12) 0.0315(7) Uani 1 1 d .
N4 N 0.4420(3) 0.13442(12) 0.29398(12) 0.0321(7) Uani 1 1 d .
N5 N 0.5234(3) 0.25153(12) 0.26018(12) 0.0332(7) Uani 1 1 d .
N6 N 0.2082(3) 0.16463(13) 0.27484(12) 0.0343(8) Uani 1 1 d .
N7 N 0.3939(4) 0.23458(16) 0.75394(16) 0.0537(10) Uani 1 1 d .
N8 N 0.3593(3) 0.50679(16) 0.69285(15) 0.0501(9) Uani 1 1 d .
N9 N 0.2974(4) 0.68633(16) 0.24048(19) 0.0598(11) Uani 1 1 d .
N10 N 0.1481(3) 0.54191(17) -0.02729(15) 0.0519(10) Uani 1 1 d .
N11 N -0.1278(3) 0.03726(17) -0.19111(14) 0.0482(9) Uani 1 1 d .
N12 N 0.2010(3) -0.15356(18) -0.12375(17) 0.0552(10) Uani 1 1 d .
N13 N 0.9081(3) -0.12809(16) 0.25550(16) 0.0500(9) Uani 1 1 d .
N14 N 0.8906(5) -0.0533(4) 0.5354(2) 0.112(2) Uani 1 1 d .
N15 N 0.0316(7) 0.2855(8) 0.6948(4) 0.180(5) Uani 1 1 d .
N16 N 0.4884(4) 0.67678(19) 0.9462(2) 0.0679(12) Uani 1 1 d .
N17 N 0.9457(6) 0.2923(2) 0.4106(3) 0.1002(18) Uani 1 1 d .
N18 N 0.9479(5) 0.4797(4) 0.1848(3) 0.114(2) Uani 1 1 d .
N19 N 0.5388(5) 0.5705(3) 0.0668(3) 0.0985(17) Uani 1 1 d .
Ni1 Ni 0.36530(5) 0.20858(2) 0.26682(2) 0.0303(2) Uani 1 1 d .

loop_
_atom_site_aniso_label
_atom_site_aniso_U_11
_atom_site_aniso_U_22
_atom_site_aniso_U_33
_atom_site_aniso_U_23
_atom_site_aniso_U_13
_atom_site_aniso_U_12
C1 0.046(2) 0.0248(17) 0.0215(16) -0.0027(13) -0.0021(15) 0.0042(15)
C2 0.044(2) 0.0312(19) 0.0229(17) -0.0011(14) -0.0017(16) 0.0091(16)
C3 0.046(2) 0.0333(19) 0.0213(17) 0.0017(14) -0.0013(16) 0.0072(16)
C4 0.048(3) 0.036(2) 0.0231(17) -0.0018(14) 0.0004(16) 0.0072(17)
C5 0.061(3) 0.0301(19) 0.0240(18) -0.0011(14) 0.0033(18) 0.0056(17)
C6 0.059(3) 0.038(2) 0.0240(18) -0.0006(15) 0.0041(17) 0.0095(18)
C7 0.067(3) 0.042(2) 0.0270(19) 0.0040(16) 0.002(2) 0.003(2)
C8 0.078(4) 0.051(3) 0.043(2) 0.0065(19) 0.025(2) 0.008(2)
C9 0.065(3) 0.049(2) 0.043(2) 0.0079(18) 0.017(2) 0.015(2)
C10 0.052(3) 0.037(2) 0.0234(18) 0.0004(15) 0.0044(17) 0.0078(17)
C11 0.056(3) 0.039(2) 0.0229(18) 0.0042(15) 0.0092(17) 0.0082(18)
C12 0.059(3) 0.036(2) 0.0268(18) 0.0023(15) 0.0137(18) 0.0075(18)
C13 0.067(3) 0.049(2) 0.0243(19) -0.0043(16) 0.0095(19) 0.007(2)
C14 0.071(3) 0.049(2) 0.046(2) 0.0047(19) 0.017(2) 0.020(2)
C15 0.063(3) 0.048(2) 0.0269(19) 0.0014(16) 0.0060(18) 0.016(2)
C16 0.045(2) 0.0315(18) 0.0226(17) 0.0017(14) 0.0013(16) 0.0117(16)
C17 0.039(2) 0.0276(18) 0.0248(17) -0.0016(13) -0.0009(15) 0.0060(15)
C18 0.038(2) 0.0345(19) 0.0164(16) -0.0036(13) -0.0009(14) 0.0033(15)
C19 0.039(2) 0.0256(17) 0.0197(16) -0.0040(13) -0.0024(15) 0.0057(14)
C20 0.047(2) 0.0283(18) 0.0141(15) -0.0024(13) -0.0015(15) 0.0056(16)
C21 0.048(3) 0.041(2) 0.0185(16) -0.0017(14) 0.0014(16) 0.0033(17)
C22 0.066(3) 0.032(2) 0.0270(18) 0.0009(15) -0.0066(18) -0.0104(19)
C23 0.062(3) 0.041(2) 0.037(2) 0.0002(17) 0.005(2) 0.015(2)
C24 0.061(3) 0.041(2) 0.034(2) -0.0026(17) 0.0066(19) 0.014(2)
C25 0.054(3) 0.0306(19) 0.0298(19) 0.0014(14) 0.0010(17) 0.0102(17)
C26 0.081(4) 0.044(3) 0.069(3) -0.014(2) -0.006(3) 0.015(2)
C27 0.195(8) 0.065(3) 0.046(3) -0.001(2) 0.046(4) 0.057(4)
C28 0.328(13) 0.043(3) 0.052(3) 0.003(2) 0.043(5) 0.047(5)
C29 0.041(2) 0.0263(17) 0.0187(16) -0.0009(13) -0.0002(15) 0.0084(15)
C30 0.036(2) 0.0308(18) 0.0207(16) -0.0029(13) -0.0030(15) 0.0047(15)
C31 0.041(2) 0.0299(18) 0.0197(16) -0.0008(13) -0.0022(15) 0.0072(15)
C32 0.041(2) 0.0308(18) 0.0263(17) -0.0004(14) 0.0013(16) 0.0072(15)
C33 0.051(3) 0.0290(18) 0.0222(17) -0.0030(14) -0.0052(16) 0.0074(16)
C34 0.062(3) 0.037(2) 0.035(2) -0.0026(16) 0.0045(19) 0.0088(19)
C35 0.066(3) 0.044(3) 0.049(2) -0.010(2) 0.006(2) 0.016(2)
C36 0.072(3) 0.035(2) 0.050(3) -0.0002(19) 0.002(2) 0.001(2)
C37 0.056(3) 0.032(2) 0.037(2) 0.0005(16) 0.0015(19) 0.0018(18)
C38 0.040(2) 0.0300(18) 0.0213(16) 0.0006(13) -0.0010(15) 0.0041(15)
C39 0.050(3) 0.0290(18) 0.0257(18) -0.0021(14) -0.0008(16) 0.0007(16)
C40 0.056(3) 0.035(2) 0.0263(18) 0.0013(15) 0.0027(17) 0.0104(18)
C41 0.067(3) 0.039(2) 0.035(2) 0.0060(16) 0.003(2) 0.014(2)
C42 0.065(3) 0.055(3) 0.029(2) 0.0065(18) 0.0130(19) 0.006(2)
C43 0.056(3) 0.047(2) 0.033(2) 0.0052(17) 0.0110(19) 0.0095(19)
C44 0.048(2) 0.0301(18) 0.0178(16) -0.0028(13) -0.0015(15) 0.0087(16)
C45 0.041(2) 0.0331(19) 0.0198(16) -0.0036(14) -0.0031(15) 0.0096(15)
C46 0.045(2) 0.0271(18) 0.0193(16) -0.0018(13) -0.0020(15) 0.0075(15)
C47 0.045(2) 0.0347(19) 0.0179(16) -0.0003(14) -0.0014(15) 0.0066(16)
C48 0.058(3) 0.0232(18) 0.0225(18) -0.0038(13) -0.0058(17) 0.0054(16)
C49 0.058(3) 0.032(2) 0.033(2) -0.0015(15) -0.0095(19) 0.0057(18)
C50 0.065(3) 0.055(3) 0.040(2) 0.0075(19) -0.021(2) 0.002(2)
C51 0.070(4) 0.054(3) 0.043(3) 0.012(2) -0.016(2) 0.001(2)
C52 0.096(4) 0.042(2) 0.0229(19) -0.0015(16) 0.003(2) -0.004(2)
C53 0.075(3) 0.0309(19) 0.0202(18) -0.0010(14) -0.0014(18) 0.0077(18)
C54 0.104(5) 0.091(4) 0.052(3) 0.022(3) -0.029(3) -0.005(3)
C55 0.086(4) 0.077(3) 0.046(3) 0.022(2) -0.001(3) 0.023(3)
C56 0.155(7) 0.081(4) 0.072(4) 0.018(3) -0.049(4) -0.005(4)
C57 0.047(2) 0.0262(18) 0.0176(16) -0.0029(13) -0.0009(15) 0.0070(15)
C58 0.041(2) 0.0301(18) 0.0162(15) -0.0009(13) -0.0032(15) 0.0065(15)
C59 0.045(2) 0.0288(18) 0.0217(17) -0.0015(13) 0.0009(16) 0.0082(15)
C60 0.041(2) 0.0330(19) 0.0181(16) -0.0026(13) 0.0003(15) 0.0035(16)
C61 0.036(2) 0.040(2) 0.0151(15) -0.0048(14) 0.0013(15) 0.0075(16)
C62 0.056(3) 0.040(2) 0.0225(18) -0.0027(15) -0.0055(17) 0.0077(18)
C63 0.056(3) 0.061(3) 0.0263(19) 0.0124(18) 0.0007(18) 0.016(2)
C64 0.035(2) 0.063(3) 0.0254(18) 0.0008(17) 0.0018(16) -0.0014(19)
C65 0.038(2) 0.044(2) 0.0254(18) -0.0038(15) 0.0051(16) 0.0024(17)
C66 0.033(2) 0.0348(19) 0.0248(17) -0.0068(14) -0.0036(15) 0.0049(15)
C67 0.033(2) 0.038(2) 0.0305(19) -0.0103(15) -0.0049(16) 0.0099(16)
C68 0.046(3) 0.038(2) 0.038(2) -0.0058(16) -0.0042(18) 0.0023(17)
C69 0.049(3) 0.037(2) 0.053(3) -0.0121(18) -0.006(2) 0.0070(18)
C70 0.043(3) 0.060(3) 0.038(2) -0.014(2) -0.0024(19) 0.003(2)
C71 0.036(2) 0.051(2) 0.035(2) -0.0161(17) -0.0016(17) 0.0023(18)
C72 0.038(2) 0.0294(18) 0.0247(17) -0.0026(14) -0.0014(15) 0.0053(15)
C73 0.041(2) 0.0262(17) 0.0195(16) -0.0036(13) 0.0001(15) 0.0047(15)
C74 0.036(2) 0.0261(17) 0.0200(16) -0.0053(13) -0.0018(15) 0.0034(14)
C75 0.039(2) 0.0293(18) 0.0177(16) -0.0037(13) -0.0016(15) 0.0020(15)
C76 0.037(2) 0.0309(18) 0.0206(17) -0.0016(13) -0.0073(16) 0.0058(15)
C77 0.039(2) 0.0337(19) 0.0244(17) -0.0012(14) -0.0021(16) 0.0064(16)
C78 0.053(3) 0.0292(19) 0.0287(18) -0.0018(14) -0.0010(18) 0.0066(16)
C79 0.046(2) 0.037(2) 0.0249(18) -0.0021(15) -0.0020(17) 0.0114(17)
C80 0.039(2) 0.038(2) 0.0276(18) -0.0012(15) 0.0010(16) 0.0097(16)
C81 0.038(2) 0.0290(18) 0.0246(17) -0.0017(13) -0.0032(16) 0.0050(15)
C82 0.060(3) 0.035(2) 0.033(2) -0.0041(15) 0.0103(19) 0.0076(18)
C83 0.080(3) 0.042(2) 0.031(2) -0.0063(17) 0.005(2) 0.015(2)
C84 0.094(4) 0.046(2) 0.041(2) -0.0016(19) 0.004(2) 0.029(2)
C85 0.041(2) 0.0261(17) 0.0192(16) -0.0016(13) -0.0036(15) 0.0071(15)
C86 0.039(2) 0.0297(18) 0.0234(17) -0.0001(13) -0.0005(15) 0.0062(15)
C87 0.040(2) 0.0296(18) 0.0234(17) -0.0016(13) -0.0005(15) 0.0065(15)
C88 0.041(2) 0.0323(19) 0.0309(19) 0.0022(15) -0.0030(16) 0.0051(16)
C89 0.046(2) 0.0326(19) 0.0234(17) 0.0040(14) 0.0012(16) 0.0076(16)
C90 0.044(2) 0.036(2) 0.0325(19) -0.0019(15) -0.0011(17) 0.0046(17)
C91 0.050(3) 0.038(2) 0.041(2) -0.0050(16) 0.005(2) 0.0106(18)
C92 0.043(3) 0.045(2) 0.042(2) 0.0012(17) 0.0065(19) 0.0086(18)
C93 0.043(3) 0.043(2) 0.0286(18) 0.0020(15) -0.0010(17) 0.0056(18)
C94 0.045(2) 0.046(2) 0.0244(18) 0.0020(15) 0.0018(17) 0.0142(18)
C95 0.060(3) 0.068(3) 0.033(2) 0.0117(19) 0.008(2) 0.036(2)
C96 0.074(4) 0.080(3) 0.056(3) 0.032(2) 0.029(3) 0.045(3)
C97 0.095(5) 0.122(5) 0.085(4) 0.063(4) 0.050(4) 0.074(4)
C98 0.122(6) 0.165(7) 0.030(3) 0.008(3) 0.005(3) 0.105(5)
C99 0.079(4) 0.105(4) 0.024(2) -0.005(2) -0.013(2) 0.052(3)
C100 0.055(3) 0.040(2) 0.0207(17) 0.0007(14) -0.0030(17) 0.0136(18)
C101 0.044(2) 0.0325(19) 0.0227(17) -0.0036(14) -0.0008(16) 0.0066(16)
C102 0.044(2) 0.0287(18) 0.0212(17) -0.0026(13) -0.0022(15) 0.0085(15)
C103 0.044(2) 0.0335(19) 0.0200(16) -0.0001(14) -0.0023(15) 0.0049(16)
C104 0.050(3) 0.036(2) 0.0228(17) -0.0028(15) 0.0000(17) 0.0150(17)
C105 0.058(3) 0.038(2) 0.0247(18) -0.0020(15) -0.0043(18) 0.0159(18)
C106 0.070(3) 0.045(2) 0.030(2) -0.0065(17) -0.015(2) 0.021(2)
C107 0.109(4) 0.035(2) 0.0238(19) -0.0054(17) -0.012(2) 0.024(2)
C108 0.103(4) 0.031(2) 0.0275(19) -0.0003(16) 0.008(2) 0.020(2)
C109 0.064(3) 0.033(2) 0.0232(17) -0.0015(14) 0.0034(18) 0.0147(18)
C110 0.199(7) 0.048(3) 0.033(2) -0.009(2) -0.041(3) 0.041(4)
C111 0.088(4) 0.046(2) 0.031(2) 0.0030(17) -0.008(2) 0.022(2)
C112 0.162(6) 0.063(3) 0.029(2) -0.002(2) -0.020(3) 0.046(4)
C113 0.047(3) 0.035(2) 0.0303(19) -0.0101(15) -0.0006(17) 0.0020(17)
C114 0.050(3) 0.046(2) 0.044(2) -0.0121(18) 0.001(2) -0.005(2)
C115 0.052(3) 0.048(3) 0.060(3) -0.005(2) 0.020(2) -0.006(2)
C116 0.065(3) 0.038(2) 0.056(3) -0.0061(19) 0.027(2) 0.006(2)
C117 0.059(3) 0.034(2) 0.034(2) -0.0100(16) 0.0170(19) -0.0001(18)
C118 0.046(3) 0.044(2) 0.038(2) 0.0090(17) -0.0083(18) 0.0013(19)
C119 0.049(3) 0.059(3) 0.052(3) 0.016(2) -0.013(2) -0.001(2)
C120 0.051(3) 0.053(3) 0.055(3) 0.013(2) -0.006(2) -0.009(2)
C121 0.056(3) 0.046(2) 0.057(3) 0.016(2) 0.007(2) 0.005(2)
C122 0.054(3) 0.036(2) 0.042(2) 0.0058(17) 0.0046(19) 0.0140(19)
C123 0.112(7) 0.145(8) 0.119(7) 0.037(6) 0.022(6) 0.002(5)
C124 0.161(9) 0.179(10) 0.081(6) -0.017(6) -0.017(6) 0.022(8)
C125 0.175(9) 0.120(7) 0.079(5) 0.020(5) -0.009(5) 0.032(6)
C126 0.113(6) 0.113(5) 0.072(4) 0.007(4) 0.012(4) 0.006(4)
C127 0.095(5) 0.135(6) 0.048(3) 0.013(4) 0.008(3) 0.029(4)
C128 0.072(3) 0.048(3) 0.053(3) 0.003(2) 0.012(2) 0.005(2)
C129 0.118(6) 0.065(3) 0.042(3) 0.006(2) 0.005(3) 0.005(3)
C130 0.092(5) 0.079(4) 0.079(4) 0.029(3) -0.020(4) -0.025(3)
C131 0.069(4) 0.116(5) 0.095(5) 0.058(4) 0.012(4) -0.005(4)
C132 0.066(4) 0.087(4) 0.089(4) 0.021(3) 0.023(3) 0.005(3)
C133 0.106(6) 0.077(4) 0.088(4) 0.028(3) -0.024(4) -0.010(4)
C134 0.071(4) 0.099(5) 0.078(4) 0.026(3) 0.002(3) 0.026(4)
C135 0.090(5) 0.083(4) 0.067(3) 0.022(3) 0.006(3) 0.028(4)
C136 0.083(5) 0.078(4) 0.081(4) 0.015(3) -0.005(3) 0.006(3)
C137 0.085(5) 0.098(5) 0.096(5) 0.012(4) -0.005(4) 0.030(4)
C138 0.056(4) 0.110(5) 0.080(4) 0.008(4) 0.021(3) -0.002(3)
C139 0.053(5) 0.123(6) 0.228(12) 0.084(8) -0.036(6) -0.005(4)
C140 0.073(8) 0.38(2) 0.145(11) 0.200(14) -0.060(8) -0.109(11)
C141 0.072(7) 0.43(3) 0.022(3) -0.017(8) -0.002(4) -0.058(12)
C142 0.073(6) 0.259(13) 0.096(7) -0.094(8) -0.022(5) 0.024(6)
C143 0.102(5) 0.067(3) 0.058(3) 0.004(3) 0.018(3) 0.008(3)
C144 0.106(5) 0.057(3) 0.040(3) 0.001(2) 0.000(3) 0.003(3)
C145 0.125(6) 0.095(5) 0.041(3) -0.005(3) 0.008(3) 0.021(4)
C146 0.104(5) 0.074(4) 0.061(3) 0.008(3) 0.040(3) 0.024(3)
C147 0.073(4) 0.077(4) 0.078(4) 0.021(3) 0.022(3) 0.021(3)
N1 0.0430(19) 0.0276(15) 0.0203(13) -0.0001(11) -0.0031(12) 0.0068(13)
N2 0.0456(19) 0.0251(14) 0.0181(13) -0.0026(11) -0.0032(12) 0.0078(12)
N3 0.0424(19) 0.0263(15) 0.0197(14) -0.0035(11) -0.0023(13) 0.0044(12)
N4 0.0432(19) 0.0274(15) 0.0188(14) -0.0036(11) -0.0051(13) 0.0078(13)
N5 0.049(2) 0.0253(15) 0.0200(14) -0.0014(11) -0.0014(13) 0.0056(13)
N6 0.049(2) 0.0301(15) 0.0162(13) -0.0018(11) -0.0058(13) 0.0033(13)
N7 0.078(3) 0.045(2) 0.0346(18) 0.0059(15) 0.0106(19) 0.0004(19)
N8 0.071(3) 0.045(2) 0.0336(18) -0.0022(14) 0.0124(17) 0.0131(18)
N9 0.073(3) 0.0343(19) 0.060(2) -0.0034(17) -0.002(2) 0.0051(19)
N10 0.073(3) 0.050(2) 0.0298(18) 0.0099(15) 0.0032(17) 0.0070(19)
N11 0.041(2) 0.068(2) 0.0282(16) 0.0019(16) -0.0029(15) 0.0011(17)
N12 0.053(2) 0.057(2) 0.046(2) -0.0121(17) -0.0014(18) 0.0147(18)
N13 0.053(2) 0.050(2) 0.0438(19) -0.0015(16) 0.0075(17) 0.0119(17)
N14 0.132(5) 0.193(7) 0.045(3) 0.050(4) 0.031(3) 0.119(5)
N15 0.118(7) 0.373(16) 0.114(6) 0.119(9) 0.069(5) 0.134(9)
N16 0.078(3) 0.060(2) 0.060(3) -0.0086(19) 0.019(2) 0.002(2)
N17 0.122(5) 0.071(3) 0.094(4) 0.008(3) -0.008(3) 0.025(3)
N18 0.090(4) 0.139(6) 0.092(4) 0.021(4) -0.018(3) -0.003(4)
N19 0.105(5) 0.097(4) 0.097(4) 0.011(3) 0.034(3) 0.018(3)
Ni1 0.0438(4) 0.0252(3) 0.0156(3) -0.0036(2) -0.0044(3) 0.0068(3)

loop_
_atom_type_symbol
_atom_type_description
_atom_type_scat_dispersion_real
_atom_type_scat_dispersion_imag
_atom_type_scat_source
C C 0.0181 0.0091 'International Tables Vol C Tables 4.2.6.8 and 6.1.1.4'
H H 0.0000 0.0000 'International Tables Vol C Tables 4.2.6.8 and 6.1.1.4'
N N 0.0311 0.0180 'International Tables Vol C Tables 4.2.6.8 and 6.1.1.4'
Ni Ni -3.0029 0.5091 'International Tables Vol C Tables 4.2.6.8 and 6.1.1.4'

loop_
_geom_angle_atom_site_label_1
_geom_angle_atom_site_label_2
_geom_angle_atom_site_label_3
_geom_angle
N1 C1 C103 125.4(3)
N1 C1 C2 108.5(3)
C103 C1 C2 125.7(3)
C17 C2 C3 120.1(3)
C17 C2 C1 106.9(3)
C3 C2 C1 132.9(3)
C4 C3 C2 120.4(3)
C4 C3 H3 119.8
C2 C3 H3 119.8
C3 C4 C10 119.5(3)
C3 C4 C5 117.2(3)
C10 C4 C5 123.2(3)
C9 C5 C6 116.7(4)
C9 C5 C4 123.1(4)
C6 C5 C4 120.1(4)
C5 C6 C7 118.9(4)
C5 C6 H6 120.5
C7 C6 H6 120.5
N7 C7 C6 124.6(4)
N7 C7 H7 117.7
C6 C7 H7 117.7
N7 C8 C9 123.9(5)
N7 C8 H8 118.1
C9 C8 H8 118.1
C5 C9 C8 119.6(4)
C5 C9 H9 120.2
C8 C9 H9 120.2
C16 C10 C4 119.9(3)
C16 C10 C11 117.3(3)
C4 C10 C11 122.7(3)
C15 C11 C12 116.3(3)
C15 C11 C10 121.8(3)
C12 C11 C10 121.7(4)
C13 C12 C11 119.6(4)
C13 C12 H12 120.2
C11 C12 H12 120.2
N8 C13 C12 124.3(4)
N8 C13 H13 117.9
C12 C13 H13 117.9
N8 C14 C15 123.6(4)
N8 C14 H14 118.2
C15 C14 H14 118.2
C14 C15 C11 120.0(4)
C14 C15 H15 120.0
C11 C15 H15 120.0
C10 C16 C17 120.1(3)
C10 C16 H16 120.0
C17 C16 H16 120.0
C2 C17 C16 119.5(3)
C2 C17 C18 106.5(3)
C16 C17 C18 134.0(3)
N1 C18 C19 124.7(3)
N1 C18 C17 108.4(3)
C19 C18 C17 126.9(3)
C18 C19 C29 126.6(3)
C18 C19 C20 117.2(3)
C29 C19 C20 116.1(3)
C21 C20 C25 118.8(3)
C21 C20 C19 121.1(4)
C25 C20 C19 120.1(3)
C20 C21 C22 119.1(4)
C20 C21 H21 120.4
C22 C21 H21 120.4
C23 C22 C21 121.7(4)
C23 C22 H22 119.1
C21 C22 H22 119.1
C24 C23 C22 117.3(4)
C24 C23 C26 119.8(4)
C22 C23 C26 122.9(4)
C25 C24 C23 121.7(4)
C25 C24 H24 119.1
C23 C24 H24 119.1
C24 C25 C20 121.4(4)
C24 C25 H25 119.3
C20 C25 H25 119.3
C28 C26 C27 109.2(5)
C28 C26 C23 111.2(5)
C27 C26 C23 113.8(4)
C28 C26 H26 107.4
C27 C26 H26 107.4
C23 C26 H26 107.4
C26 C27 H27A 109.5
C26 C27 H27B 109.5
H27A C27 H27B 109.5
C26 C27 H27C 109.5
H27A C27 H27C 109.5
H27B C27 H27C 109.5
C26 C28 H28A 109.5
C26 C28 H28B 109.5
H28A C28 H28B 109.5
C26 C28 H28C 109.5
H28A C28 H28C 109.5
H28B C28 H28C 109.5
N2 C29 C19 124.3(3)
N2 C29 C30 108.8(3)
C19 C29 C30 126.7(3)
C31 C30 C45 119.3(3)
C31 C30 C29 134.4(3)
C45 C30 C29 106.1(3)
C30 C31 C32 121.0(3)
C30 C31 H31 119.5
C32 C31 H31 119.5
C31 C32 C38 119.2(3)
C31 C32 C33 119.5(3)
C38 C32 C33 121.2(3)
C34 C33 C37 116.4(3)
C34 C33 C32 121.9(4)
C37 C33 C32 121.7(4)
C35 C34 C33 119.0(4)
C35 C34 H34 120.5
C33 C34 H34 120.5
N9 C35 C34 125.1(5)
N9 C35 H35 117.5
C34 C35 H35 117.5
N9 C36 C37 123.8(5)
N9 C36 H36 118.1
C37 C36 H36 118.1
C36 C37 C33 119.6(4)
C36 C37 H37 120.2
C33 C37 H37 120.2
C44 C38 C32 119.2(3)
C44 C38 C39 117.8(3)
C32 C38 C39 122.8(3)
C40 C39 C43 116.7(3)
C40 C39 C38 123.1(4)
C43 C39 C38 120.0(4)
C39 C40 C41 119.6(4)
C39 C40 H40 120.2
C41 C40 H40 120.2
N10 C41 C40 124.0(4)
N10 C41 H41 118.0
C40 C41 H41 118.0
N10 C42 C43 124.8(4)
N10 C42 H42 117.6
C43 C42 H42 117.6
C42 C43 C39 118.9(4)
C42 C43 H43 120.5
C39 C43 H43 120.5
C38 C44 C45 121.4(3)
C38 C44 H44 119.3
C45 C44 H44 119.3
C44 C45 C30 119.8(3)
C44 C45 C46 133.6(3)
C30 C45 C46 106.5(3)
N2 C46 C47 125.2(3)
N2 C46 C45 108.8(3)
C47 C46 C45 126.0(3)
C57 C47 C46 126.3(3)
C57 C47 C48 117.2(3)
C46 C47 C48 116.5(3)
C49 C48 C53 119.3(3)
C49 C48 C47 120.4(4)
C53 C48 C47 120.4(4)
C48 C49 C50 121.3(5)
C48 C49 H49 119.3
C50 C49 H49 119.3
C51 C50 C49 120.8(5)
C51 C50 H50 119.6
C49 C50 H50 119.6
C50 C51 C52 118.4(4)
C50 C51 C54 120.7(5)
C52 C51 C54 120.9(5)
C51 C52 C53 121.0(4)
C51 C52 H52 119.5
C53 C52 H52 119.5
C48 C53 C52 119.2(5)
C48 C53 H53 120.4
C52 C53 H53 120.4
C56 C54 C55 114.5(6)
C56 C54 C51 113.4(5)
C55 C54 C51 113.2(5)
C56 C54 H54 104.8
C55 C54 H54 104.8
C51 C54 H54 104.8
C54 C55 H55A 109.5
C54 C55 H55B 109.5
H55A C55 H55B 109.5
C54 C55 H55C 109.5
H55A C55 H55C 109.5
H55B C55 H55C 109.5
C54 C56 H56A 109.5
C54 C56 H56B 109.5
H56A C56 H56B 109.5
C54 C56 H56C 109.5
H56A C56 H56C 109.5
H56B C56 H56C 109.5
N3 C57 C47 124.3(3)
N3 C57 C58 109.5(3)
C47 C57 C58 125.8(3)
C73 C58 C59 119.9(3)
C73 C58 C57 105.9(3)
C59 C58 C57 134.1(3)
C60 C59 C58 120.2(3)
C60 C59 H59 119.9
C58 C59 H59 119.9
C59 C60 C66 119.2(3)
C59 C60 C61 118.3(3)
C66 C60 C61 122.5(3)
C62 C61 C65 115.8(3)
C62 C61 C60 122.5(3)
C65 C61 C60 121.7(3)
C61 C62 C63 120.3(4)
C61 C62 H62 119.9
C63 C62 H62 119.9
N11 C63 C62 124.1(4)
N11 C63 H63 117.9
C62 C63 H63 117.9
N11 C64 C65 124.2(4)
N11 C64 H64 117.9
C65 C64 H64 117.9
C64 C65 C61 119.6(4)
C64 C65 H65 120.2
C61 C65 H65 120.2
C72 C66 C60 120.3(3)
C72 C66 C67 115.6(3)
C60 C66 C67 124.0(3)
C71 C67 C68 117.4(3)
C71 C67 C66 121.7(4)
C68 C67 C66 120.7(3)
C69 C68 C67 119.2(4)
C69 C68 H68 120.4
C67 C68 H68 120.4
N12 C69 C68 123.4(4)
N12 C69 H69 118.3
C68 C69 H69 118.3
N12 C70 C71 123.8(4)
N12 C70 H70 118.1
C71 C70 H70 118.1
C67 C71 C70 118.4(4)
C67 C71 H71 120.8
C70 C71 H71 120.8
C66 C72 C73 120.4(3)
C66 C72 H72 119.8
C73 C72 H72 119.8
C72 C73 C58 119.9(3)
C72 C73 C74 133.4(3)
C58 C73 C74 106.6(3)
N3 C74 C75 125.8(3)
N3 C74 C73 108.4(3)
C75 C74 C73 125.8(3)
C74 C75 C85 126.0(3)
C74 C75 C76 117.5(3)
C85 C75 C76 116.5(3)
C81 C76 C77 119.2(3)
C81 C76 C75 121.2(3)
C77 C76 C75 119.5(4)
C78 C77 C76 119.6(4)
C78 C77 H77 120.2
C76 C77 H77 120.2
C77 C78 C79 122.1(4)
C77 C78 H78 119.0
C79 C78 H78 119.0
C80 C79 C78 117.4(3)
C80 C79 C82 122.4(4)
C78 C79 C82 120.1(3)
C79 C80 C81 121.0(4)
C79 C80 H80 119.5
C81 C80 H80 119.5
C76 C81 C80 120.8(3)
C76 C81 H81 119.6
C80 C81 H81 119.6
C84 C82 C79 111.2(3)
C84 C82 C83 111.1(4)
C79 C82 C83 112.8(3)
C84 C82 H82 107.1
C79 C82 H82 107.1
C83 C82 H82 107.1
C82 C83 H83A 109.5
C82 C83 H83B 109.5
H83A C83 H83B 109.5
C82 C83 H83C 109.5
H83A C83 H83C 109.5
H83B C83 H83C 109.5
C82 C84 H84A 109.5
C82 C84 H84B 109.5
H84A C84 H84B 109.5
C82 C84 H84C 109.5
H84A C84 H84C 109.5
H84B C84 H84C 109.5
N4 C85 C75 124.2(3)
N4 C85 C86 109.7(3)
C75 C85 C86 125.8(3)
C87 C86 C101 119.7(3)
C87 C86 C85 134.2(3)
C101 C86 C85 106.0(3)
C88 C87 C86 121.5(3)
C88 C87 H87 119.3
C86 C87 H87 119.3
C87 C88 C94 118.5(4)
C87 C88 C89 118.7(3)
C94 C88 C89 122.8(3)
C90 C89 C93 116.7(4)
C90 C89 C88 121.2(3)
C93 C89 C88 122.1(3)
C91 C90 C89 119.2(4)
C91 C90 H90 120.4
C89 C90 H90 120.4
N13 C91 C90 124.4(4)
N13 C91 H91 117.8
C90 C91 H91 117.8
N13 C92 C93 124.6(4)
N13 C92 H92 117.7
C93 C92 H92 117.7
C92 C93 C89 119.4(4)
C92 C93 H93 120.3
C89 C93 H93 120.3
C100 C94 C88 120.4(3)
C100 C94 C95 116.8(3)
C88 C94 C95 122.7(4)
C96 C95 C99 116.8(4)
C96 C95 C94 122.4(4)
C99 C95 C94 120.8(4)
C97 C96 C95 118.8(6)
C97 C96 H96 120.6
C95 C96 H96 120.6
N14 C97 C96 124.0(6)
N14 C97 H97 118.0
C96 C97 H97 118.0
N14 C98 C99 123.6(6)
N14 C98 H98 118.2
C99 C98 H98 118.2
C98 C99 C95 120.0(6)
C98 C99 H99 120.0
C95 C99 H99 120.0
C94 C100 C101 121.0(3)
C94 C100 H100 119.5
C101 C100 H100 119.5
C100 C101 C86 118.6(3)
C100 C101 C102 135.1(3)
C86 C101 C102 106.3(3)
N4 C102 C103 124.6(3)
N4 C102 C101 109.0(3)
C103 C102 C101 126.4(3)
C1 C103 C102 126.2(3)
C1 C103 C104 117.4(3)
C102 C103 C104 116.2(3)
C109 C104 C105 117.8(3)
C109 C104 C103 121.8(3)
C105 C104 C103 120.4(4)
C104 C105 C106 121.2(4)
C104 C105 H105 119.4
C106 C105 H105 119.4
C105 C106 C107 120.9(4)
C105 C106 H106 119.6
C107 C106 H106 119.6
C108 C107 C106 117.6(4)
C108 C107 C110 118.5(5)
C106 C107 C110 123.9(5)
C107 C108 C109 121.4(4)
C107 C108 H108 119.3
C109 C108 H108 119.3
C104 C109 C108 121.2(4)
C104 C109 H109 119.4
C108 C109 H109 119.4
C112 C110 C111 116.0(5)
C112 C110 C107 117.6(5)
C111 C110 C107 112.5(4)
C112 C110 H110 102.6
C111 C110 H110 102.6
C107 C110 H110 102.6
C110 C111 H11A 109.5
C110 C111 H11B 109.5
H11A C111 H11B 109.5
C110 C111 H11C 109.5
H11A C111 H11C 109.5
H11B C111 H11C 109.5
C110 C112 H12A 109.5
C110 C112 H12B 109.5
H12A C112 H12B 109.5
C110 C112 H12C 109.5
H12A C112 H12C 109.5
H12B C112 H12C 109.5
N5 C113 C114 123.6(4)
N5 C113 H113 118.2
C114 C113 H113 118.2
C113 C114 C115 119.4(4)
C113 C114 H114 120.3
C115 C114 H114 120.3
C116 C115 C114 118.0(4)
C116 C115 H115 121.0
C114 C115 H115 121.0
C115 C116 C117 118.7(4)
C115 C116 H116 120.6
C117 C116 H116 120.6
N5 C117 C116 123.5(3)
N5 C117 H117 118.2
C116 C117 H117 118.2
N6 C118 C119 123.6(4)
N6 C118 H118 118.2
C119 C118 H118 118.2
C118 C119 C120 117.8(4)
C118 C119 H119 121.1
C120 C119 H119 121.1
C121 C120 C119 119.2(4)
C121 C120 H120 120.4
C119 C120 H120 120.4
C120 C121 C122 119.4(4)
C120 C121 H121 120.3
C122 C121 H121 120.3
N6 C122 C121 123.6(4)
N6 C122 H122 118.2
C121 C122 H122 118.2
C124 C123 N15 114.2(9)
C124 C123 H123 122.9
N15 C123 H123 122.9
C125 C124 C123 118.8(9)
C125 C124 H124 120.6
C123 C124 H124 120.6
C126 C125 C124 119.8(8)
C126 C125 H125 120.1
C124 C125 H125 120.1
C127 C126 C125 127.6(9)
C127 C126 H126 116.2
C125 C126 H126 116.2
C126 C127 N15 117.4(8)
C126 C127 H127 121.3
N15 C127 H127 121.3
N16 C128 C129 124.0(6)
N16 C128 H128 118.0
C129 C128 H128 118.0
C128 C129 C130 117.0(6)
C128 C129 H129 121.5
C130 C129 H129 121.5
C131 C130 C129 119.4(6)
C131 C130 H130 120.3
C129 C130 H130 120.3
C130 C131 C132 118.8(7)
C130 C131 H131 120.6
C132 C131 H131 120.6
N16 C132 C131 124.2(7)
N16 C132 H132 117.9
C131 C132 H132 117.9
C134 C133 N17 121.8(6)
C134 C133 H133 119.1
N17 C133 H133 119.1
C133 C134 C135 120.9(6)
C133 C134 H134 119.6
C135 C134 H134 119.6
C134 C135 C136 118.9(6)
C134 C135 H135 120.6
C136 C135 H135 120.6
C137 C136 C135 119.5(7)
C137 C136 H136 120.3
C135 C136 H136 120.3
C136 C137 N17 124.0(7)
C136 C137 H137 118.0
N17 C137 H137 118.0
C139 C138 N18 120.7(8)
C139 C138 H138 119.7
N18 C138 H138 119.7
C138 C139 C140 118.1(11)
C138 C139 H139 120.9
C140 C139 H139 120.9
C141 C140 C139 122.8(10)
C141 C140 H140 118.6
C139 C140 H140 118.6
C140 C141 C142 119.8(10)
C140 C141 H141 120.1
C142 C141 H141 120.1
C141 C142 N18 123.3(11)
C141 C142 H142 118.4
N18 C142 H142 118.4
C144 C143 N19 124.9(6)
C144 C143 H143 117.6
N19 C143 H143 117.6
C143 C144 C145 116.1(6)
C143 C144 H144 121.9
C145 C144 H144 121.9
C144 C145 C146 122.7(6)
C144 C145 H145 118.7
C146 C145 H145 118.7
C145 C146 C147 118.5(6)
C145 C146 H146 120.8
C147 C146 H146 120.8
N19 C147 C146 120.4(6)
N19 C147 H147 119.8
C146 C147 H147 119.8
C1 N1 C18 109.3(3)
C1 N1 Ni1 124.1(2)
C18 N1 Ni1 125.8(2)
C46 N2 C29 109.4(3)
C46 N2 Ni1 124.4(2)
C29 N2 Ni1 125.1(2)
C57 N3 C74 109.3(3)
C57 N3 Ni1 124.1(2)
C74 N3 Ni1 124.9(2)
C85 N4 C102 108.8(3)
C85 N4 Ni1 124.9(2)
C102 N4 Ni1 124.9(2)
C117 N5 C113 116.7(4)
C117 N5 Ni1 121.0(2)
C113 N5 Ni1 122.0(3)
C122 N6 C118 116.3(4)
C122 N6 Ni1 122.5(3)
C118 N6 Ni1 121.2(3)
C7 N7 C8 116.3(4)
C13 N8 C14 116.1(3)
C35 N9 C36 116.0(4)
C42 N10 C41 116.0(3)
C63 N11 C64 115.9(3)
C70 N12 C69 117.7(4)
C91 N13 C92 115.8(4)
C98 N14 C97 116.7(5)
C127 N15 C123 121.9(7)
C128 N16 C132 116.5(5)
C137 N17 C133 115.0(6)
C138 N18 C142 114.6(8)
C147 N19 C143 117.2(6)
N2 Ni1 N1 89.82(11)
N2 Ni1 N4 175.52(13)
N1 Ni1 N4 90.52(11)
N2 Ni1 N3 90.35(11)
N1 Ni1 N3 174.92(13)
N4 Ni1 N3 89.71(11)
N2 Ni1 N5 88.81(12)
N1 Ni1 N5 92.16(11)
N4 Ni1 N5 86.72(12)
N3 Ni1 N5 92.91(12)
N2 Ni1 N6 92.10(12)
N1 Ni1 N6 87.31(11)
N4 Ni1 N6 92.37(12)
N3 Ni1 N6 87.61(11)
N5 Ni1 N6 178.94(11)

loop_
_geom_bond_atom_site_label_1
_geom_bond_atom_site_label_2
_geom_bond_distance
C1 N1 1.369(4)
C1 C103 1.402(5)
C1 C2 1.460(5)
C2 C17 1.392(5)
C2 C3 1.406(5)
C3 C4 1.379(5)
C3 H3 0.9500
C4 C10 1.419(5)
C4 C5 1.492(5)
C5 C9 1.380(6)
C5 C6 1.387(6)
C6 C7 1.393(6)
C6 H6 0.9500
C7 N7 1.307(6)
C7 H7 0.9500
C8 N7 1.330(6)
C8 C9 1.385(6)
C8 H8 0.9500
C9 H9 0.9500
C10 C16 1.390(5)
C10 C11 1.494(5)
C11 C15 1.392(6)
C11 C12 1.392(5)
C12 C13 1.388(5)
C12 H12 0.9500
C13 N8 1.327(6)
C13 H13 0.9500
C14 N8 1.348(6)
C14 C15 1.381(6)
C14 H14 0.9500
C15 H15 0.9500
C16 C17 1.408(5)
C16 H16 0.9500
C17 C18 1.469(5)
C18 N1 1.370(5)
C18 C19 1.397(5)
C19 C29 1.412(5)
C19 C20 1.512(5)
C20 C21 1.380(5)
C20 C25 1.388(6)
C21 C22 1.419(6)
C21 H21 0.9500
C22 C23 1.392(7)
C22 H22 0.9500
C23 C24 1.377(6)
C23 C26 1.515(6)
C24 C25 1.375(5)
C24 H24 0.9500
C25 H25 0.9500
C26 C28 1.467(9)
C26 C27 1.483(8)
C26 H26 1.0000
C27 H27A 0.9800
C27 H27B 0.9800
C27 H27C 0.9800
C28 H28A 0.9800
C28 H28B 0.9800
C28 H28C 0.9800
C29 N2 1.374(4)
C29 C30 1.464(5)
C30 C31 1.389(5)
C30 C45 1.412(5)
C31 C32 1.393(5)
C31 H31 0.9500
C32 C38 1.433(5)
C32 C33 1.481(5)
C33 C34 1.382(6)
C33 C37 1.394(6)
C34 C35 1.381(6)
C34 H34 0.9500
C35 N9 1.312(7)
C35 H35 0.9500
C36 N9 1.329(6)
C36 C37 1.376(6)
C36 H36 0.9500
C37 H37 0.9500
C38 C44 1.373(5)
C38 C39 1.488(5)
C39 C40 1.379(6)
C39 C43 1.401(6)
C40 C41 1.392(5)
C40 H40 0.9500
C41 N10 1.333(6)
C41 H41 0.9500
C42 N10 1.322(6)
C42 C43 1.382(6)
C42 H42 0.9500
C43 H43 0.9500
C44 C45 1.392(5)
C44 H44 0.9500
C45 C46 1.464(5)
C46 N2 1.366(4)
C46 C47 1.409(5)
C47 C57 1.403(5)
C47 C48 1.512(5)
C48 C49 1.368(6)
C48 C53 1.391(6)
C49 C50 1.401(6)
C49 H49 0.9500
C50 C51 1.373(8)
C50 H50 0.9500
C51 C52 1.394(8)
C51 C54 1.513(6)
C52 C53 1.419(6)
C52 H52 0.9500
C53 H53 0.9500
C54 C56 1.415(8)
C54 C55 1.505(8)
C54 H54 1.0000
C55 H55A 0.9800
C55 H55B 0.9800
C55 H55C 0.9800
C56 H56A 0.9800
C56 H56B 0.9800
C56 H56C 0.9800
C57 N3 1.363(4)
C57 C58 1.466(4)
C58 C73 1.403(5)
C58 C59 1.404(5)
C59 C60 1.401(5)
C59 H59 0.9500
C60 C66 1.411(5)
C60 C61 1.480(5)
C61 C62 1.383(5)
C61 C65 1.404(5)
C62 C63 1.386(5)
C62 H62 0.9500
C63 N11 1.323(6)
C63 H63 0.9500
C64 N11 1.338(5)
C64 C65 1.378(5)
C64 H64 0.9500
C65 H65 0.9500
C66 C72 1.389(5)
C66 C67 1.486(5)
C67 C71 1.383(6)
C67 C68 1.411(6)
C68 C69 1.377(6)
C68 H68 0.9500
C69 N12 1.340(6)
C69 H69 0.9500
C70 N12 1.309(6)
C70 C71 1.417(6)
C70 H70 0.9500
C71 H71 0.9500
C72 C73 1.391(5)
C72 H72 0.9500
C73 C74 1.477(4)
C74 N3 1.368(4)
C74 C75 1.387(5)
C75 C85 1.416(4)
C75 C76 1.511(5)
C76 C81 1.373(6)
C76 C77 1.394(5)
C77 C78 1.391(5)
C77 H77 0.9500
C78 C79 1.394(6)
C78 H78 0.9500
C79 C80 1.386(6)
C79 C82 1.514(5)
C80 C81 1.402(5)
C80 H80 0.9500
C81 H81 0.9500
C82 C84 1.488(6)
C82 C83 1.546(6)
C82 H82 1.0000
C83 H83A 0.9800
C83 H83B 0.9800
C83 H83C 0.9800
C84 H84A 0.9800
C84 H84B 0.9800
C84 H84C 0.9800
C85 N4 1.366(4)
C85 C86 1.450(5)
C86 C87 1.393(5)
C86 C101 1.416(5)
C87 C88 1.388(5)
C87 H87 0.9500
C88 C94 1.419(5)
C88 C89 1.483(6)
C89 C90 1.398(5)
C89 C93 1.399(6)
C90 C91 1.383(6)
C90 H90 0.9500
C91 N13 1.332(6)
C91 H91 0.9500
C92 N13 1.344(5)
C92 C93 1.366(6)
C92 H92 0.9500
C93 H93 0.9500
C94 C100 1.377(6)
C94 C95 1.488(5)
C95 C96 1.391(7)
C95 C99 1.400(7)
C96 C97 1.379(7)
C96 H96 0.9500
C97 N14 1.346(10)
C97 H97 0.9500
C98 N14 1.322(10)
C98 C99 1.372(7)
C98 H98 0.9500
C99 H99 0.9500
C100 C101 1.404(5)
C100 H100 0.9500
C101 C102 1.460(5)
C102 N4 1.370(4)
C102 C103 1.410(5)
C103 C104 1.503(5)
C104 C109 1.387(6)
C104 C105 1.387(6)
C105 C106 1.394(5)
C105 H105 0.9500
C106 C107 1.397(7)
C106 H106 0.9500
C107 C108 1.386(7)
C107 C110 1.514(6)
C108 C109 1.389(5)
C108 H108 0.9500
C109 H109 0.9500
C110 C112 1.414(7)
C110 C111 1.506(7)
C110 H110 1.0000
C111 H11A 0.9800
C111 H11B 0.9800
C111 H11C 0.9800
C112 H12A 0.9800
C112 H12B 0.9800
C112 H12C 0.9800
C113 N5 1.338(4)
C113 C114 1.359(6)
C113 H113 0.9500
C114 C115 1.390(6)
C114 H114 0.9500
C115 C116 1.374(6)
C115 H115 0.9500
C116 C117 1.384(6)
C116 H116 0.9500
C117 N5 1.336(5)
C117 H117 0.9500
C118 N6 1.343(5)
C118 C119 1.379(6)
C118 H118 0.9500
C119 C120 1.380(6)
C119 H119 0.9500
C120 C121 1.353(7)
C120 H120 0.9500
C121 C122 1.363(6)
C121 H121 0.9500
C122 N6 1.335(5)
C122 H122 0.9500
C123 C124 1.397(13)
C123 N15 1.470(15)
C123 H123 0.9500
C124 C125 1.363(13)
C124 H124 0.9500
C125 C126 1.302(11)
C125 H125 0.9500
C126 C127 1.248(9)
C126 H126 0.9500
C127 N15 1.335(14)
C127 H127 0.9500
C128 N16 1.320(6)
C128 C129 1.361(7)
C128 H128 0.9500
C129 C130 1.404(9)
C129 H129 0.9500
C130 C131 1.337(10)
C130 H130 0.9500
C131 C132 1.347(9)
C131 H131 0.9500
C132 N16 1.334(7)
C132 H132 0.9500
C133 C134 1.342(9)
C133 N17 1.401(10)
C133 H133 0.9500
C134 C135 1.357(9)
C134 H134 0.9500
C135 C136 1.361(9)
C135 H135 0.9500
C136 C137 1.350(9)
C136 H136 0.9500
C137 N17 1.353(9)
C137 H137 0.9500
C138 C139 1.325(11)
C138 N18 1.351(9)
C138 H138 0.9500
C139 C140 1.361(19)
C139 H139 0.9500
C140 C141 1.217(16)
C140 H140 0.9500
C141 C142 1.30(2)
C141 H141 0.9500
C142 N18 1.375(12)
C142 H142 0.9500
C143 C144 1.325(8)
C143 N19 1.371(8)
C143 H143 0.9500
C144 C145 1.348(8)
C144 H144 0.9500
C145 C146 1.362(9)
C145 H145 0.9500
C146 C147 1.375(8)
C146 H146 0.9500
C147 N19 1.345(8)
C147 H147 0.9500
N1 Ni1 2.071(3)
N2 Ni1 2.069(3)
N3 Ni1 2.080(3)
N4 Ni1 2.074(3)
N5 Ni1 2.167(3)
N6 Ni1 2.174(3)

loop_
_platon_squeeze_void_nr
_platon_squeeze_void_average_x
_platon_squeeze_void_average_y
_platon_squeeze_void_average_z
_platon_squeeze_void_volume
_platon_squeeze_void_count_electrons
_platon_squeeze_void_content
1 0.000 0.500 0.500 81 17 ' '
2 0.274 0.744 0.079 24 2 ' '
3 0.726 0.256 0.920 24 2 ' '
